data_4123427
loop_
_publ_author_name
'Fallon, Brendan J.'
'Derat, Etienne'
'Amatore, Muriel'
'Aubert, Corinne'
'Chemla, Fabrice'
'Ferreira, Franck'
'Perez-Luna, Alejandro'
'Petit, Marc'

_publ_section_title
;
 C-h activation/functionalization catalyzed by simple, well-defined
 low-valent cobalt complexes.
;
_journal_issue 7
_journal_name_full 'Journal of the American Chemical Society'
_journal_page_first 2448
_journal_page_last 2451
_journal_paper_doi 10.1021/ja512728f
_journal_volume 137
_journal_year 2015
_chemical_formula_moiety 'C30 H27 N1 O2'
_chemical_formula_sum 'C30 H27 N O2'
_chemical_formula_weight 433.55
_space_group_IT_number 2
_symmetry_cell_setting triclinic
_symmetry_space_group_name_Hall '-P 1'
_symmetry_space_group_name_H-M 'P -1'
_atom_sites_solution_hydrogens difmap
_atom_sites_solution_primary other
_cell_angle_alpha 93.185(2)
_cell_angle_beta 95.814(2)
_cell_angle_gamma 110.902(2)
_cell_formula_units_Z 2
_cell_length_a 8.8899(4)
_cell_length_b 10.4290(4)
_cell_length_c 13.6311(6)
_cell_measurement_reflns_used 9951
_cell_measurement_temperature 200
_cell_measurement_theta_max 63
_cell_measurement_theta_min 3
_cell_volume 1168.81(9)
_computing_cell_refinement 'Apex2 (Bruker AXS, 2006)'
_computing_data_collection 'Apex2 (Bruker AXS, 2006)'
_computing_data_reduction 'Apex2 (Bruker AXS, 2006)'
_computing_molecular_graphics 'CAMERON (Watkin et al., 1996)'
_computing_publication_material 'CRYSTALS (Betteridge et al., 2003)'
_computing_structure_refinement 'CRYSTALS (Betteridge et al., 2003)'
_computing_structure_solution 'Superflip (Palatinus & Chapuis, 2007)'
_diffrn_ambient_temperature 200
_diffrn_measured_fraction_theta_full 0.983
_diffrn_measured_fraction_theta_max 0.983
_diffrn_measurement_device Area
_diffrn_measurement_device_type 'Bruker Kappa Apex2'
_diffrn_measurement_method '\f & \w scans'
_diffrn_radiation_monochromator graphite
_diffrn_radiation_type 'Cu K\a'
_diffrn_radiation_wavelength 1.54178
_diffrn_reflns_av_R_equivalents 0.034
_diffrn_reflns_limit_h_max 9
_diffrn_reflns_limit_h_min -10
_diffrn_reflns_limit_k_max 12
_diffrn_reflns_limit_k_min -12
_diffrn_reflns_limit_l_max 16
_diffrn_reflns_limit_l_min -16
_diffrn_reflns_number 32794
_diffrn_reflns_theta_full 67.752
_diffrn_reflns_theta_max 67.752
_diffrn_reflns_theta_min 3.275
_diffrn_standards_number 0
_exptl_absorpt_coefficient_mu 0.598
_exptl_absorpt_correction_T_max 0.97
_exptl_absorpt_correction_T_min 0.96
_exptl_absorpt_correction_type multi-scan
_exptl_absorpt_process_details 'SADABS (Siemens, 1996)'
_exptl_crystal_colour yellow
_exptl_crystal_density_diffrn 1.232
_exptl_crystal_density_method 'not measured'
_exptl_crystal_description stick
_exptl_crystal_F_000 460
_exptl_crystal_size_max 0.190
_exptl_crystal_size_mid 0.060
_exptl_crystal_size_min 0.050
_refine_diff_density_max 0.22
_refine_diff_density_min -0.20
_refine_ls_extinction_method None
_refine_ls_goodness_of_fit_ref 0.9998
_refine_ls_hydrogen_treatment refU
_refine_ls_matrix_type full
_refine_ls_number_parameters 299
_refine_ls_number_reflns 4111
_refine_ls_number_restraints 0
_refine_ls_R_factor_all 0.0399
_refine_ls_R_factor_gt 0.0382
_refine_ls_shift/su_max 0.0001778
_refine_ls_shift/su_mean 0.0000199
_refine_ls_structure_factor_coef Fsqd
_refine_ls_weighting_details
;
 Method, part 1, Chebychev polynomial, (Watkin, 1994, Prince, 1982) 
 [weight] = 1.0/[A~0~*T~0~(x)+A~1~*T~1~(x) ... +A~n-1~]*T~n-1~(x)] 
 where A~i~ are the Chebychev coefficients listed below and x= Fcalc/Fmax 
 Method = Robust Weighting (Prince, 1982) 
 W = [weight] * [1-(deltaF/6*sigmaF)^2^]^2^ 
 A~i~ are: 
 2.30 2.97 0.759 
;
_refine_ls_weighting_scheme calc
_refine_ls_wR_factor_all 0.0839
_refine_ls_wR_factor_gt 0.0835
_refine_ls_wR_factor_ref 0.0837
_reflns_limit_h_max 10
_reflns_limit_h_min -10
_reflns_limit_k_max 12
_reflns_limit_k_min -12
_reflns_limit_l_max 16
_reflns_limit_l_min 0
_reflns_number_gt 3962
_reflns_number_total 4176
_reflns_threshold_expression I>2.0\s(I)
_oxford_diffrn_Wilson_B_factor 2.93
_oxford_diffrn_Wilson_scale 11.88
_oxford_refine_ls_r_factor_ref 0.0395
_oxford_refine_ls_scale 0.29487(19)
_oxford_reflns_number_all 4159
_oxford_reflns_threshold_expression_ref I>0.0\s(I)
_cod_data_source_file ja512728f_si_003.cif
_cod_data_source_block 1
_cod_depositor_comments
;
The following automatic conversions were performed:

'_atom_sites_solution_primary' value 'Other' changed to 'other'
according to
/usr/data/users/saulius/crontab/automatic-downloads/rss-feeds/ACS/lib/dictionaries/cif_core.dic
dictionary named 'cif_core.dic' version 2.4.2 from 2011-04-26.

'_refine_ls_hydrogen_treatment' value 'refu' changed to 'refU'
according to
/usr/data/users/saulius/crontab/automatic-downloads/rss-feeds/ACS/lib/dictionaries/cif_core.dic
dictionary named 'cif_core.dic' version 2.4.2 from 2011-04-26.

Automatic conversion script
Id: cif_fix_values 3008 2015-01-20 13:52:24Z robertas 

 Adding full bibliography for 4123423--4123429.cif.
;
_cod_original_sg_symbol_H-M 'P -1 '
_cod_original_formula_sum 'C30 H27 N1 O2'
_cod_database_code 4123427

loop_
_symmetry_equiv_pos_as_xyz
x,y,z
-x,-y,-z

loop_
_atom_site_label
_atom_site_type_symbol
_atom_site_fract_x
_atom_site_fract_y
_atom_site_fract_z
_atom_site_U_iso_or_equiv
_atom_site_occupancy
_atom_site_adp_type
C1 C -0.01313(15) 0.20578(12) 0.36377(8) 0.0334 1.0000 Uani
C2 C 0.01700(18) 0.34407(14) 0.41855(11) 0.0472 1.0000 Uani
C3 C -0.16711(14) 0.13993(11) 0.29604(8) 0.0318 1.0000 Uani
C4 C -0.31165(16) 0.15101(12) 0.31925(9) 0.0366 1.0000 Uani
C5 C -0.45843(15) 0.08081(13) 0.26217(10) 0.0387 1.0000 Uani
C6 C -0.46345(14) -0.00408(12) 0.17851(9) 0.0350 1.0000 Uani
C7 C -0.32069(14) -0.01166(11) 0.15084(8) 0.0323 1.0000 Uani
C8 C -0.17213(14) 0.06007(11) 0.20821(8) 0.0301 1.0000 Uani
C9 C -0.62881(17) -0.18067(14) 0.05266(11) 0.0475 1.0000 Uani
C10 C -0.02308(14) 0.05576(11) 0.16753(8) 0.0292 1.0000 Uani
C11 C -0.00341(14) -0.06463(11) 0.14665(8) 0.0318 1.0000 Uani
C12 C -0.09295(13) -0.19966(11) 0.17925(9) 0.0308 1.0000 Uani
C13 C -0.15719(16) -0.21503(12) 0.26914(9) 0.0382 1.0000 Uani
C14 C -0.23294(17) -0.34454(14) 0.29916(10) 0.0445 1.0000 Uani
C15 C -0.24557(17) -0.46166(13) 0.24120(11) 0.0456 1.0000 Uani
C16 C -0.18131(17) -0.44810(13) 0.15225(11) 0.0449 1.0000 Uani
C17 C -0.10533(15) -0.31886(13) 0.12197(9) 0.0379 1.0000 Uani
C18 C 0.09669(14) 0.18930(11) 0.14506(8) 0.0305 1.0000 Uani
C19 C 0.06279(15) 0.31042(12) 0.14988(9) 0.0365 1.0000 Uani
C20 C 0.17974(17) 0.43674(13) 0.13761(10) 0.0438 1.0000 Uani
C21 C 0.33206(17) 0.44502(13) 0.11808(11) 0.0476 1.0000 Uani
C22 C 0.36640(16) 0.32614(14) 0.10982(11) 0.0461 1.0000 Uani
C23 C 0.25094(15) 0.20050(12) 0.12356(10) 0.0379 1.0000 Uani
C24 C 0.23562(15) 0.18921(12) 0.42643(8) 0.0331 1.0000 Uani
C25 C 0.35893(16) 0.30874(12) 0.40576(9) 0.0372 1.0000 Uani
C26 C 0.51232(15) 0.34994(12) 0.45708(9) 0.0372 1.0000 Uani
C27 C 0.54829(15) 0.27438(12) 0.53046(9) 0.0356 1.0000 Uani
C28 C 0.42793(16) 0.15485(13) 0.55084(9) 0.0402 1.0000 Uani
C29 C 0.27444(15) 0.11232(12) 0.49806(9) 0.0381 1.0000 Uani
C30 C 0.74664(19) 0.25120(18) 0.65284(13) 0.0609 1.0000 Uani
O1 O -0.61408(11) -0.07338(10) 0.12633(7) 0.0458 1.0000 Uani
O2 O 0.70527(11) 0.32474(10) 0.57645(7) 0.0480 1.0000 Uani
N1 N 0.07993(12) 0.13676(10) 0.37138(7) 0.0349 1.0000 Uani
H21 H 0.0288 0.4125 0.3724 0.0560(9) 1.0000 Uiso
H22 H -0.0715 0.3415 0.4531 0.0560(9) 1.0000 Uiso
H23 H 0.1151 0.3728 0.4662 0.0560(9) 1.0000 Uiso
H41 H -0.3111 0.2043 0.3782 0.0560(9) 1.0000 Uiso
H51 H -0.5573 0.0884 0.2790 0.0560(9) 1.0000 Uiso
H71 H -0.3224 -0.0654 0.0907 0.0560(9) 1.0000 Uiso
H91 H -0.5864 -0.2457 0.0811 0.0560(9) 1.0000 Uiso
H92 H -0.7446 -0.2247 0.0289 0.0560(9) 1.0000 Uiso
H93 H -0.5685 -0.1436 -0.0037 0.0560(9) 1.0000 Uiso
H111 H 0.0824 -0.0624 0.1085 0.0560(9) 1.0000 Uiso
H131 H -0.1491 -0.1341 0.3101 0.0560(9) 1.0000 Uiso
H141 H -0.2795 -0.3531 0.3613 0.0560(9) 1.0000 Uiso
H151 H -0.2984 -0.5512 0.2619 0.0560(9) 1.0000 Uiso
H161 H -0.1874 -0.5285 0.1106 0.0560(9) 1.0000 Uiso
H171 H -0.0608 -0.3087 0.0603 0.0560(9) 1.0000 Uiso
H191 H -0.0433 0.3064 0.1619 0.0560(9) 1.0000 Uiso
H201 H 0.1506 0.5189 0.1430 0.0560(9) 1.0000 Uiso
H211 H 0.4151 0.5336 0.1123 0.0560(9) 1.0000 Uiso
H221 H 0.4733 0.3306 0.0958 0.0560(9) 1.0000 Uiso
H231 H 0.2834 0.1208 0.1214 0.0560(9) 1.0000 Uiso
H251 H 0.3351 0.3618 0.3551 0.0560(9) 1.0000 Uiso
H261 H 0.5977 0.4318 0.4436 0.0560(9) 1.0000 Uiso
H281 H 0.4527 0.1001 0.6009 0.0560(9) 1.0000 Uiso
H291 H 0.1919 0.0287 0.5113 0.0560(9) 1.0000 Uiso
H301 H 0.6789 0.2502 0.7062 0.0560(9) 1.0000 Uiso
H302 H 0.8631 0.3003 0.6779 0.0560(9) 1.0000 Uiso
H303 H 0.7274 0.1569 0.6258 0.0560(9) 1.0000 Uiso

loop_
_atom_site_aniso_label
_atom_site_aniso_U_11
_atom_site_aniso_U_22
_atom_site_aniso_U_33
_atom_site_aniso_U_23
_atom_site_aniso_U_13
_atom_site_aniso_U_12
C1 0.0395(6) 0.0308(6) 0.0306(6) 0.0047(5) 0.0093(5) 0.0121(5)
C2 0.0482(8) 0.0396(7) 0.0536(8) -0.0078(6) 0.0058(6) 0.0177(6)
C3 0.0387(6) 0.0278(5) 0.0328(6) 0.0074(5) 0.0094(5) 0.0150(5)
C4 0.0439(7) 0.0348(6) 0.0374(6) 0.0064(5) 0.0122(5) 0.0198(5)
C5 0.0375(7) 0.0411(6) 0.0470(7) 0.0109(5) 0.0148(5) 0.0224(5)
C6 0.0326(6) 0.0328(6) 0.0434(6) 0.0110(5) 0.0050(5) 0.0155(5)
C7 0.0368(6) 0.0301(6) 0.0342(6) 0.0058(5) 0.0050(5) 0.0166(5)
C8 0.0346(6) 0.0272(5) 0.0325(5) 0.0073(4) 0.0066(5) 0.0150(5)
C9 0.0408(7) 0.0380(7) 0.0602(8) 0.0021(6) -0.0023(6) 0.0129(6)
C10 0.0321(6) 0.0288(5) 0.0281(5) 0.0035(4) 0.0037(4) 0.0128(5)
C11 0.0313(6) 0.0306(6) 0.0355(6) 0.0034(5) 0.0063(5) 0.0131(5)
C12 0.0281(6) 0.0282(6) 0.0379(6) 0.0042(5) 0.0013(5) 0.0131(5)
C13 0.0466(7) 0.0312(6) 0.0386(6) 0.0048(5) 0.0060(5) 0.0161(5)
C14 0.0512(8) 0.0379(7) 0.0442(7) 0.0129(6) 0.0100(6) 0.0137(6)
C15 0.0463(7) 0.0302(6) 0.0559(8) 0.0123(6) 0.0032(6) 0.0083(6)
C16 0.0485(7) 0.0269(6) 0.0569(8) -0.0024(5) 0.0014(6) 0.0134(5)
C17 0.0377(6) 0.0342(6) 0.0435(7) 0.0017(5) 0.0070(5) 0.0149(5)
C18 0.0354(6) 0.0281(6) 0.0286(5) 0.0038(4) 0.0027(4) 0.0125(5)
C19 0.0416(7) 0.0327(6) 0.0402(6) 0.0085(5) 0.0110(5) 0.0173(5)
C20 0.0543(8) 0.0285(6) 0.0525(7) 0.0094(5) 0.0112(6) 0.0178(6)
C21 0.0450(7) 0.0295(6) 0.0632(9) 0.0102(6) 0.0090(6) 0.0062(6)
C22 0.0343(6) 0.0384(7) 0.0644(9) 0.0078(6) 0.0094(6) 0.0106(5)
C23 0.0353(6) 0.0308(6) 0.0486(7) 0.0041(5) 0.0042(5) 0.0134(5)
C24 0.0394(6) 0.0311(6) 0.0295(5) -0.0007(4) 0.0055(5) 0.0138(5)
C25 0.0454(7) 0.0322(6) 0.0366(6) 0.0068(5) 0.0083(5) 0.0158(5)
C26 0.0404(7) 0.0296(6) 0.0422(7) 0.0051(5) 0.0143(5) 0.0107(5)
C27 0.0348(6) 0.0353(6) 0.0364(6) 0.0000(5) 0.0075(5) 0.0123(5)
C28 0.0405(7) 0.0405(7) 0.0393(6) 0.0103(5) 0.0044(5) 0.0137(6)
C29 0.0388(7) 0.0330(6) 0.0389(6) 0.0082(5) 0.0053(5) 0.0080(5)
C30 0.0460(8) 0.0631(10) 0.0658(10) 0.0102(8) -0.0103(7) 0.0145(7)
O1 0.0318(5) 0.0464(5) 0.0601(6) 0.0001(4) 0.0006(4) 0.0177(4)
O2 0.0343(5) 0.0492(5) 0.0555(6) 0.0083(4) 0.0025(4) 0.0096(4)
N1 0.0398(6) 0.0318(5) 0.0330(5) 0.0019(4) 0.0032(4) 0.0135(4)

loop_
_atom_type_symbol
_atom_type_scat_dispersion_real
_atom_type_scat_dispersion_imag
_atom_type_scat_Cromer_Mann_a1
_atom_type_scat_Cromer_Mann_b1
_atom_type_scat_Cromer_Mann_a2
_atom_type_scat_Cromer_Mann_b2
_atom_type_scat_Cromer_Mann_a3
_atom_type_scat_Cromer_Mann_b3
_atom_type_scat_Cromer_Mann_a4
_atom_type_scat_Cromer_Mann_b4
_atom_type_scat_Cromer_Mann_c
_atom_type_scat_source
C 0.0181 0.0091 2.3100 20.8439 1.0200 10.2075 1.5886 0.5687 0.8650 51.6512 0.2156 'International Tables Vol C 4.2.6.8 and 6.1.1.4'
H 0.0000 0.0000 0.4930 10.5109 0.3229 26.1257 0.1402 3.1424 0.0408 57.7998 0.0030 'International Tables Vol C 4.2.6.8 and 6.1.1.4'
N 0.0311 0.0180 12.2126 0.0057 3.1322 9.8933 2.0125 28.9975 1.1663 0.5826 -11.5290 'International Tables Vol C 4.2.6.8 and 6.1.1.4'
O 0.0492 0.0322 3.0485 13.2771 2.2868 5.7011 1.5463 0.3239 0.8670 32.9089 0.2508 'International Tables Vol C 4.2.6.8 and 6.1.1.4'

loop_
_geom_angle_atom_site_label_1
_geom_angle_atom_site_label_2
_geom_angle_atom_site_label_3
_geom_angle
_geom_angle_publ_flag
C2 C1 C3 117.87(10) yes
C2 C1 N1 126.32(12) yes
C3 C1 N1 115.79(10) yes
C1 C2 H21 110.0 no
C1 C2 H22 111.2 no
H21 C2 H22 107.2 no
C1 C2 H23 111.0 no
H21 C2 H23 108.9 no
H22 C2 H23 108.4 no
C1 C3 C4 121.14(10) yes
C1 C3 C8 120.58(10) yes
C4 C3 C8 118.24(11) yes
C3 C4 C5 122.16(11) yes
C3 C4 H41 119.7 no
C5 C4 H41 118.1 no
C4 C5 C6 119.10(11) yes
C4 C5 H51 121.6 no
C6 C5 H51 119.3 no
C5 C6 C7 119.98(11) yes
C5 C6 O1 116.04(10) yes
C7 C6 O1 123.95(11) yes
C6 C7 C8 120.84(11) yes
C6 C7 H71 120.4 no
C8 C7 H71 118.7 no
C3 C8 C7 119.50(10) yes
C3 C8 C10 123.45(10) yes
C7 C8 C10 116.88(10) yes
O1 C9 H91 110.0 no
O1 C9 H92 106.1 no
H91 C9 H92 111.1 no
O1 C9 H93 111.5 no
H91 C9 H93 108.7 no
H92 C9 H93 109.6 no
C8 C10 C11 121.31(10) yes
C8 C10 C18 117.10(9) yes
C11 C10 C18 121.47(10) yes
C10 C11 C12 127.78(10) yes
C10 C11 H111 117.0 no
C12 C11 H111 115.1 no
C11 C12 C13 122.98(10) yes
C11 C12 C17 119.07(11) yes
C13 C12 C17 117.78(11) yes
C12 C13 C14 120.88(12) yes
C12 C13 H131 119.2 no
C14 C13 H131 119.9 no
C13 C14 C15 120.66(12) yes
C13 C14 H141 119.6 no
C15 C14 H141 119.8 no
C14 C15 C16 119.15(11) yes
C14 C15 H151 120.6 no
C16 C15 H151 120.2 no
C15 C16 C17 120.40(12) yes
C15 C16 H161 120.8 no
C17 C16 H161 118.8 no
C12 C17 C16 121.12(12) yes
C12 C17 H171 118.0 no
C16 C17 H171 120.8 no
C10 C18 C19 121.45(10) yes
C10 C18 C23 121.42(10) yes
C19 C18 C23 117.04(11) yes
C18 C19 C20 121.26(11) yes
C18 C19 H191 119.6 no
C20 C19 H191 119.2 no
C19 C20 C21 120.38(11) yes
C19 C20 H201 118.1 no
C21 C20 H201 121.5 no
C20 C21 C22 119.29(12) yes
C20 C21 H211 120.4 no
C22 C21 H211 120.3 no
C21 C22 C23 120.41(12) yes
C21 C22 H221 120.1 no
C23 C22 H221 119.5 no
C18 C23 C22 121.56(11) yes
C18 C23 H231 121.1 no
C22 C23 H231 117.3 no
C25 C24 C29 118.04(11) yes
C25 C24 N1 122.90(10) yes
C29 C24 N1 118.74(11) yes
C24 C25 C26 120.55(11) yes
C24 C25 H251 119.2 no
C26 C25 H251 120.2 no
C25 C26 C27 120.83(11) yes
C25 C26 H261 121.2 no
C27 C26 H261 117.9 no
C26 C27 C28 119.25(11) yes
C26 C27 O2 115.81(11) yes
C28 C27 O2 124.93(11) yes
C27 C28 C29 119.86(11) yes
C27 C28 H281 119.8 no
C29 C28 H281 120.3 no
C24 C29 C28 121.42(11) yes
C24 C29 H291 118.8 no
C28 C29 H291 119.8 no
O2 C30 H301 108.6 no
O2 C30 H302 107.5 no
H301 C30 H302 110.4 no
O2 C30 H303 109.4 no
H301 C30 H303 110.4 no
H302 C30 H303 110.5 no
C9 O1 C6 117.48(10) yes
C30 O2 C27 117.57(11) yes
C24 N1 C1 122.76(10) yes

loop_
_geom_bond_atom_site_label_1
_geom_bond_atom_site_label_2
_geom_bond_distance
_geom_bond_publ_flag
C1 C2 1.5078(17) yes
C1 C3 1.4834(17) yes
C1 N1 1.2765(16) yes
C2 H21 0.962 no
C2 H22 0.950 no
C2 H23 0.974 no
C3 C4 1.3960(17) yes
C3 C8 1.4074(16) yes
C4 C5 1.3760(18) yes
C4 H41 0.950 no
C5 C6 1.3912(18) yes
C5 H51 0.959 no
C6 C7 1.3873(16) yes
C6 O1 1.3714(15) yes
C7 C8 1.3915(16) yes
C7 H71 0.963 no
C8 C10 1.5013(15) yes
C9 O1 1.4219(17) yes
C9 H91 0.967 no
C9 H92 0.977 no
C9 H93 0.998 no
C10 C11 1.3472(16) yes
C10 C18 1.4908(16) yes
C11 C12 1.4682(16) yes
C11 H111 0.960 no
C12 C13 1.3970(17) yes
C12 C17 1.3943(16) yes
C13 C14 1.3833(18) yes
C13 H131 0.962 no
C14 C15 1.380(2) yes
C14 H141 0.975 no
C15 C16 1.385(2) yes
C15 H151 0.957 no
C16 C17 1.3827(18) yes
C16 H161 0.968 no
C17 H171 0.961 no
C18 C19 1.3990(16) yes
C18 C23 1.3967(17) yes
C19 C20 1.3882(18) yes
C19 H191 0.961 no
C20 C21 1.380(2) yes
C20 H201 0.981 no
C21 C22 1.3800(19) yes
C21 H211 0.969 no
C22 C23 1.3827(18) yes
C22 H221 0.974 no
C23 H231 0.972 no
C24 C25 1.4006(17) yes
C24 C29 1.3900(17) yes
C24 N1 1.4077(16) yes
C25 C26 1.3743(18) yes
C25 H251 0.961 no
C26 C27 1.3878(17) yes
C26 H261 0.961 no
C27 C28 1.3868(17) yes
C27 O2 1.3710(15) yes
C28 C29 1.3820(18) yes
C28 H281 0.971 no
C29 H291 0.959 no
C30 O2 1.4213(19) yes
C30 H301 0.989 no
C30 H302 0.990 no
C30 H303 0.979 no
